data_1553103
loop_
_publ_author_name
'Zhang, Yan-Yan'
'Hao, Jian'
'Shi, Min'

_publ_section_title
;
 One pot cascade synthesis of fused heterocycles from furan-tethered
 terminal alkynes and aldehydes in the presence of amines and CuBr
;
_journal_issue 4
_journal_name_full 'Organic Chemistry Frontiers'
_journal_page_first 394
_journal_paper_doi 10.1039/C5QO00033E
_journal_volume 2
_journal_year 2015
_chemical_formula_sum 'C16 H22 N O3 S'
_chemical_formula_weight 308.40
_space_group_crystal_system triclinic
_space_group_IT_number 2
_space_group_name_Hall '-P 1'
_space_group_name_H-M_alt 'P -1'
_atom_sites_solution_hydrogens geom
_audit_creation_method SHELXL-2013
_audit_update_record
;
2014-04-02 deposited with the CCDC.
2015-02-12 downloaded from the CCDC.
;
_cell_angle_alpha 104.782(4)
_cell_angle_beta 101.238(4)
_cell_angle_gamma 100.235(4)
_cell_formula_units_Z 2
_cell_length_a 6.2097(13)
_cell_length_b 11.272(2)
_cell_length_c 11.547(3)
_cell_measurement_reflns_used 2252
_cell_measurement_temperature 293(2)
_cell_measurement_theta_max 56.248
_cell_measurement_theta_min 6.145
_cell_volume 744.1(3)
_computing_cell_refinement 'Bruker SMART'
_computing_data_collection 'Bruker SMART'
_computing_data_reduction 'Bruker SHELXTL'
_computing_molecular_graphics 'Bruker SHELXTL'
_computing_publication_material 'Bruker SHELXTL'
_computing_structure_refinement 'SHELXL-2013 (Sheldrick, 2013)'
_computing_structure_solution 'Bruker SHELXTL'
_diffrn_ambient_temperature 293(2)
_diffrn_measured_fraction_theta_full 0.985
_diffrn_measured_fraction_theta_max 0.985
_diffrn_measurement_device_type 'CCD area detector'
_diffrn_measurement_method 'phi and omega scans'
_diffrn_radiation_type MoK\a
_diffrn_radiation_wavelength 0.71073
_diffrn_reflns_av_R_equivalents 0.0365
_diffrn_reflns_av_unetI/netI 0.0657
_diffrn_reflns_Laue_measured_fraction_full 0.985
_diffrn_reflns_Laue_measured_fraction_max 0.985
_diffrn_reflns_limit_h_max 7
_diffrn_reflns_limit_h_min -7
_diffrn_reflns_limit_k_max 6
_diffrn_reflns_limit_k_min -13
_diffrn_reflns_limit_l_max 14
_diffrn_reflns_limit_l_min -14
_diffrn_reflns_number 4414
_diffrn_reflns_point_group_measured_fraction_full 0.985
_diffrn_reflns_point_group_measured_fraction_max 0.985
_diffrn_reflns_theta_full 25.242
_diffrn_reflns_theta_max 25.998
_diffrn_reflns_theta_min 1.885
_exptl_absorpt_coefficient_mu 0.228
_exptl_absorpt_correction_T_max 0.7457
_exptl_absorpt_correction_T_min 0.6568
_exptl_absorpt_correction_type multi-scan
_exptl_absorpt_process_details sadabs
_exptl_crystal_colour colorless
_exptl_crystal_density_diffrn 1.376
_exptl_crystal_description prismatic
_exptl_crystal_F_000 330
_exptl_crystal_size_max 0.211
_exptl_crystal_size_mid 0.176
_exptl_crystal_size_min 0.123
_refine_diff_density_max 0.465
_refine_diff_density_min -0.539
_refine_diff_density_rms 0.118
_refine_ls_extinction_coef 0.124(16)
_refine_ls_extinction_expression Fc^*^=kFc[1+0.001xFc^2^\l^3^/sin(2\q)]^-1/4^
_refine_ls_extinction_method SHELXL
_refine_ls_goodness_of_fit_ref 1.065
_refine_ls_hydrogen_treatment constr
_refine_ls_matrix_type full
_refine_ls_number_parameters 192
_refine_ls_number_reflns 2882
_refine_ls_number_restraints 0
_refine_ls_restrained_S_all 1.065
_refine_ls_R_factor_all 0.0709
_refine_ls_R_factor_gt 0.0656
_refine_ls_shift/su_max 0.000
_refine_ls_shift/su_mean 0.000
_refine_ls_structure_factor_coef Fsqd
_refine_ls_weighting_details 'w=1/[\s^2^(Fo^2^)+(0.1221P)^2^+0.0825P] where P=(Fo^2^+2Fc^2^)/3'
_refine_ls_weighting_scheme calc
_refine_ls_wR_factor_gt 0.1786
_refine_ls_wR_factor_ref 0.1866
_reflns_Friedel_coverage 0.000
_reflns_number_gt 2469
_reflns_number_total 2882
_reflns_threshold_expression 'I > 2\s(I)'
_cod_data_source_file c5qo00033e2.cif
_cod_data_source_block cd214171
_cod_original_cell_volume 744.2(3)
_cod_database_code 1553103
_shelx_space_group_comment
; 
The symmetry employed for this shelxl refinement is uniquely defined 
by the following loop, which should always be used as a source of 
symmetry information in preference to the above space-group names. 
They are only intended as comments. 
;
_shelxl_version_number 2013-4

loop_
_space_group_symop_operation_xyz
'x, y, z'
'-x, -y, -z'

loop_
_atom_site_label
_atom_site_type_symbol
_atom_site_fract_x
_atom_site_fract_y
_atom_site_fract_z
_atom_site_U_iso_or_equiv
_atom_site_adp_type
_atom_site_occupancy
_atom_site_site_symmetry_order
_atom_site_calc_flag
_atom_site_refinement_flags_posn
_atom_site_refinement_flags_adp
S1 S 1.05750(9) 0.47066(5) 0.72153(5) 0.0452(3) Uani 1 1 d . .
N1 N 0.9254(3) 0.38942(17) 0.58047(16) 0.0427(5) Uani 1 1 d . .
O1 O 0.4787(2) 0.18017(15) 0.48756(15) 0.0497(4) Uani 1 1 d . .
O2 O 1.2901(3) 0.47123(19) 0.73317(17) 0.0635(5) Uani 1 1 d . .
O3 O 0.9890(3) 0.58671(15) 0.74464(16) 0.0609(5) Uani 1 1 d . .
C1 C 0.6900(4) 0.3972(2) 0.5320(2) 0.0471(5) Uani 1 1 d . .
H1A H 0.6882 0.4658 0.4956 0.056 Uiso 1 1 calc R U
H1B H 0.6107 0.4096 0.5971 0.056 Uiso 1 1 calc R U
C2 C 0.9593(4) 0.2619(2) 0.5278(2) 0.0472(5) Uani 1 1 d . .
H2A H 0.9318 0.2088 0.5801 0.057 Uiso 1 1 calc R U
H2B H 1.1112 0.2664 0.5168 0.057 Uiso 1 1 calc R U
C3 C 0.7840(3) 0.2129(2) 0.40384(19) 0.0410(5) Uani 1 1 d . .
H3 H 0.8396 0.2401 0.3387 0.049 Uiso 1 1 calc R U
C4 C 0.5868(3) 0.2721(2) 0.43633(19) 0.0417(5) Uani 1 1 d . .
C5 C 0.4114(4) 0.2501(2) 0.3180(2) 0.0553(6) Uani 1 1 d . .
H5 H 0.3771 0.3099 0.2795 0.066 Uiso 1 1 calc R U
C6 C 0.3168(4) 0.1282(3) 0.2808(3) 0.0634(7) Uani 1 1 d . .
H6 H 0.2033 0.0838 0.2094 0.076 Uiso 1 1 calc R U
C7 C 0.4299(4) 0.0746(2) 0.3775(2) 0.0536(6) Uani 1 1 d . .
H7 H 0.3426 -0.0052 0.3812 0.064 Uiso 1 1 calc R U
C8 C 0.6670(4) 0.0744(2) 0.3616(2) 0.0472(5) Uani 1 1 d . .
C9 C 0.7478(5) -0.0251(3) 0.3270(3) 0.0698(8) Uani 1 1 d . .
H9A H 0.8994 -0.0151 0.3263 0.084 Uiso 1 1 calc R U
H9B H 0.6534 -0.1057 0.3031 0.084 Uiso 1 1 calc R U
C10 C 0.9603(4) 0.3870(2) 0.81780(19) 0.0435(5) Uani 1 1 d . .
C11 C 1.0632(5) 0.2942(2) 0.8433(2) 0.0562(6) Uani 1 1 d . .
H11 H 1.1877 0.2794 0.8134 0.067 Uiso 1 1 calc R U
C12 C 0.9798(6) 0.2237(3) 0.9134(3) 0.0732(8) Uani 1 1 d . .
H12 H 1.0498 0.1616 0.9307 0.088 Uiso 1 1 calc R U
C13 C 0.7962(6) 0.2432(3) 0.9581(2) 0.0742(9) Uani 1 1 d . .
C14 C 0.6980(5) 0.3379(3) 0.9337(2) 0.0732(9) Uani 1 1 d . .
H14 H 0.5754 0.3534 0.9652 0.088 Uiso 1 1 calc R U
C15 C 0.7770(4) 0.4104(3) 0.8634(2) 0.0559(6) Uani 1 1 d . .
H15 H 0.7084 0.4734 0.8473 0.067 Uiso 1 1 calc R U
C16 C 0.7054(9) 0.1633(4) 1.0336(3) 0.1261(18) Uani 1 1 d . .
H16A H 0.6343 0.0790 0.9807 0.189 Uiso 1 1 calc R U
H16B H 0.5966 0.1994 1.0703 0.189 Uiso 1 1 calc R U
H16C H 0.8277 0.1611 1.0976 0.189 Uiso 1 1 calc R U

loop_
_atom_site_aniso_label
_atom_site_aniso_U_11
_atom_site_aniso_U_22
_atom_site_aniso_U_33
_atom_site_aniso_U_23
_atom_site_aniso_U_13
_atom_site_aniso_U_12
S1 0.0453(4) 0.0388(4) 0.0486(4) 0.0143(3) 0.0111(3) 0.0017(2)
N1 0.0421(9) 0.0431(10) 0.0445(10) 0.0141(8) 0.0135(8) 0.0096(8)
O1 0.0456(8) 0.0539(10) 0.0602(10) 0.0254(8) 0.0269(7) 0.0116(7)
O2 0.0408(9) 0.0725(12) 0.0706(12) 0.0231(10) 0.0123(8) -0.0033(8)
O3 0.0825(13) 0.0375(9) 0.0596(10) 0.0136(8) 0.0150(9) 0.0108(8)
C1 0.0488(12) 0.0458(12) 0.0499(12) 0.0145(10) 0.0140(9) 0.0177(10)
C2 0.0405(11) 0.0474(13) 0.0547(13) 0.0124(10) 0.0146(9) 0.0142(9)
C3 0.0400(10) 0.0423(11) 0.0438(11) 0.0134(9) 0.0188(9) 0.0079(9)
C4 0.0411(11) 0.0438(11) 0.0474(11) 0.0204(9) 0.0164(9) 0.0125(9)
C5 0.0517(13) 0.0588(15) 0.0561(13) 0.0199(12) 0.0075(10) 0.0175(11)
C6 0.0464(13) 0.0663(17) 0.0664(16) 0.0132(13) 0.0038(11) 0.0073(12)
C7 0.0459(12) 0.0463(13) 0.0685(15) 0.0190(11) 0.0198(11) 0.0025(10)
C8 0.0465(12) 0.0453(12) 0.0489(12) 0.0135(10) 0.0151(9) 0.0067(10)
C9 0.0648(16) 0.0465(14) 0.096(2) 0.0106(14) 0.0299(15) 0.0134(12)
C10 0.0414(11) 0.0448(12) 0.0394(10) 0.0119(9) 0.0071(8) 0.0027(9)
C11 0.0662(15) 0.0480(13) 0.0545(14) 0.0176(11) 0.0126(11) 0.0135(11)
C12 0.104(2) 0.0496(15) 0.0603(16) 0.0230(13) 0.0121(16) 0.0054(15)
C13 0.098(2) 0.0584(17) 0.0437(13) 0.0124(12) 0.0084(14) -0.0246(16)
C14 0.0599(15) 0.093(2) 0.0493(14) 0.0095(14) 0.0188(12) -0.0141(15)
C15 0.0480(12) 0.0668(16) 0.0486(13) 0.0122(12) 0.0118(10) 0.0107(11)
C16 0.185(4) 0.094(3) 0.067(2) 0.0244(19) 0.034(2) -0.052(3)

loop_
_atom_type_symbol
_atom_type_description
_atom_type_scat_dispersion_real
_atom_type_scat_dispersion_imag
_atom_type_scat_source
C C 0.0033 0.0016 'International Tables Vol C Tables 4.2.6.8 and 6.1.1.4'
H H 0.0000 0.0000 'International Tables Vol C Tables 4.2.6.8 and 6.1.1.4'
N N 0.0061 0.0033 'International Tables Vol C Tables 4.2.6.8 and 6.1.1.4'
O O 0.0106 0.0060 'International Tables Vol C Tables 4.2.6.8 and 6.1.1.4'
S S 0.1246 0.1234 'International Tables Vol C Tables 4.2.6.8 and 6.1.1.4'

loop_
_geom_angle_atom_site_label_1
_geom_angle_atom_site_label_2
_geom_angle_atom_site_label_3
_geom_angle
O2 S1 O3 120.05(12)
O2 S1 N1 106.66(10)
O3 S1 N1 106.36(10)
O2 S1 C10 107.51(11)
O3 S1 C10 108.54(11)
N1 S1 C10 107.06(10)
C2 N1 C1 111.67(16)
C2 N1 S1 119.77(15)
C1 N1 S1 118.77(14)
C7 O1 C4 95.49(15)
N1 C1 C4 103.35(16)
N1 C1 H1A 111.1
C4 C1 H1A 111.1
N1 C1 H1B 111.1
C4 C1 H1B 111.1
H1A C1 H1B 109.1
N1 C2 C3 102.72(17)
N1 C2 H2A 111.2
C3 C2 H2A 111.2
N1 C2 H2B 111.2
C3 C2 H2B 111.2
H2A C2 H2B 109.1
C8 C3 C2 116.72(19)
C8 C3 C4 100.29(16)
C2 C3 C4 101.48(16)
C8 C3 H3 112.4
C2 C3 H3 112.4
C4 C3 H3 112.4
O1 C4 C1 111.79(18)
O1 C4 C5 101.29(17)
C1 C4 C5 125.00(19)
O1 C4 C3 100.13(15)
C1 C4 C3 107.41(16)
C5 C4 C3 108.43(17)
C6 C5 C4 105.3(2)
C6 C5 H5 127.4
C4 C5 H5 127.4
C5 C6 C7 106.3(2)
C5 C6 H6 126.9
C7 C6 H6 126.9
O1 C7 C6 101.0(2)
O1 C7 C8 100.50(17)
C6 C7 C8 106.8(2)
O1 C7 H7 115.5
C6 C7 H7 115.5
C8 C7 H7 115.5
C9 C8 C3 129.9(2)
C9 C8 C7 126.6(2)
C3 C8 C7 103.29(18)
C8 C9 H9A 120.0
C8 C9 H9B 120.0
H9A C9 H9B 120.0
C11 C10 C15 120.5(2)
C11 C10 S1 119.28(17)
C15 C10 S1 120.18(19)
C12 C11 C10 119.5(3)
C12 C11 H11 120.3
C10 C11 H11 120.3
C13 C12 C11 121.5(3)
C13 C12 H12 119.3
C11 C12 H12 119.3
C12 C13 C14 118.3(3)
C12 C13 C16 120.6(4)
C14 C13 C16 121.1(4)
C13 C14 C15 121.8(3)
C13 C14 H14 119.1
C15 C14 H14 119.1
C10 C15 C14 118.5(3)
C10 C15 H15 120.8
C14 C15 H15 120.8
C13 C16 H16A 109.5
C13 C16 H16B 109.5
H16A C16 H16B 109.5
C13 C16 H16C 109.5
H16A C16 H16C 109.5
H16B C16 H16C 109.5

loop_
_geom_bond_atom_site_label_1
_geom_bond_atom_site_label_2
_geom_bond_distance
S1 O2 1.4229(18)
S1 O3 1.4238(18)
S1 N1 1.6173(19)
S1 C10 1.756(2)
N1 C2 1.481(3)
N1 C1 1.486(3)
O1 C7 1.439(3)
O1 C4 1.447(2)
C1 C4 1.493(3)
C1 H1A 0.9700
C1 H1B 0.9700
C2 C3 1.521(3)
C2 H2A 0.9700
C2 H2B 0.9700
C3 C8 1.508(3)
C3 C4 1.557(3)
C3 H3 0.9800
C4 C5 1.505(3)
C5 C6 1.316(4)
C5 H5 0.9300
C6 C7 1.514(4)
C6 H6 0.9300
C7 C8 1.520(3)
C7 H7 0.9800
C8 C9 1.311(3)
C9 H9A 0.9300
C9 H9B 0.9300
C10 C11 1.382(3)
C10 C15 1.383(3)
C11 C12 1.378(4)
C11 H11 0.9300
C12 C13 1.370(5)
C12 H12 0.9300
C13 C14 1.382(5)
C13 C16 1.516(4)
C14 C15 1.385(4)
C14 H14 0.9300
C15 H15 0.9300
C16 H16A 0.9600
C16 H16B 0.9600
C16 H16C 0.9600

loop_
_geom_torsion_atom_site_label_1
_geom_torsion_atom_site_label_2
_geom_torsion_atom_site_label_3
_geom_torsion_atom_site_label_4
_geom_torsion
O2 S1 N1 C2 51.20(18)
O3 S1 N1 C2 -179.55(15)
C10 S1 N1 C2 -63.66(17)
O2 S1 N1 C1 -165.72(15)
O3 S1 N1 C1 -36.48(18)
C10 S1 N1 C1 79.42(17)
C2 N1 C1 C4 -5.9(2)
S1 N1 C1 C4 -151.77(15)
C1 N1 C2 C3 26.9(2)
S1 N1 C2 C3 172.40(13)
N1 C2 C3 C8 -142.99(18)
N1 C2 C3 C4 -35.15(19)
C7 O1 C4 C1 -173.13(17)
C7 O1 C4 C5 51.66(19)
C7 O1 C4 C3 -59.63(18)
N1 C1 C4 O1 91.50(18)
N1 C1 C4 C5 -146.0(2)
N1 C1 C4 C3 -17.4(2)
C8 C3 C4 O1 36.81(19)
C2 C3 C4 O1 -83.40(19)
C8 C3 C4 C1 153.63(18)
C2 C3 C4 C1 33.4(2)
C8 C3 C4 C5 -68.8(2)
C2 C3 C4 C5 170.99(19)
O1 C4 C5 C6 -33.9(2)
C1 C4 C5 C6 -160.9(2)
C3 C4 C5 C6 70.9(2)
C4 C5 C6 C7 1.3(3)
C4 O1 C7 C6 -50.47(19)
C4 O1 C7 C8 59.12(18)
C5 C6 C7 O1 31.9(3)
C5 C6 C7 C8 -72.7(3)
C2 C3 C8 C9 -68.1(3)
C4 C3 C8 C9 -176.6(3)
C2 C3 C8 C7 107.7(2)
C4 C3 C8 C7 -0.8(2)
O1 C7 C8 C9 140.3(3)
C6 C7 C8 C9 -114.7(3)
O1 C7 C8 C3 -35.6(2)
C6 C7 C8 C3 69.3(2)
O2 S1 C10 C11 -27.7(2)
O3 S1 C10 C11 -158.96(19)
N1 S1 C10 C11 86.6(2)
O2 S1 C10 C15 154.88(19)
O3 S1 C10 C15 23.6(2)
N1 S1 C10 C15 -90.84(19)
C15 C10 C11 C12 0.9(4)
S1 C10 C11 C12 -176.6(2)
C10 C11 C12 C13 0.3(4)
C11 C12 C13 C14 -1.4(4)
C11 C12 C13 C16 179.2(3)
C12 C13 C14 C15 1.5(4)
C16 C13 C14 C15 -179.1(2)
C11 C10 C15 C14 -0.8(3)
S1 C10 C15 C14 176.66(18)
C13 C14 C15 C10 -0.5(4)
